data_1566099
loop_
_publ_author_name
'Jackl, Moritz K.'
'Seo, Hyeonglim'
'Karges, Johannes'
'Kalaj, Mark'
'Cohen, Seth M.'

_publ_section_title
;
 Salicylate Metal-Binding Isosteres as Fragments for Metalloenzyme
 Inhibition
;
_journal_name_full 'Chemical Science'
_journal_paper_doi 10.1039/D1SC06011B
_journal_year 2022
_chemical_formula_moiety 'C38 H34 B N9 O2 Zn'
_chemical_formula_sum 'C38 H34 B N9 O2 Zn'
_chemical_formula_weight 724.92
_space_group_crystal_system monoclinic
_space_group_IT_number 15
_space_group_name_Hall '-C 2yc'
_space_group_name_H-M_alt 'C 1 2/c 1'
_atom_sites_solution_hydrogens geom
_audit_block_doi 10.5517/ccdc.csd.cc292q48
_audit_creation_date 2021-08-27
_audit_creation_method
;
Olex2 1.3-alpha
(compiled 2020.11.12 svn.r5f609507 for OlexSys, GUI svn.r6272)
;
_audit_update_record
;
2021-10-22 deposited with the CCDC.	2022-01-13 downloaded from the CCDC.
;
_cell_angle_alpha 90
_cell_angle_beta 107.2460(10)
_cell_angle_gamma 90
_cell_formula_units_Z 8
_cell_length_a 24.7054(13)
_cell_length_b 12.3535(7)
_cell_length_c 25.1484(14)
_cell_measurement_reflns_used 9187
_cell_measurement_temperature 100.0
_cell_measurement_theta_max 26.37
_cell_measurement_theta_min 2.68
_cell_volume 7330.2(7)
_computing_cell_refinement 'SAINT V8.40A (Bruker, 2019)'
_computing_data_collection 'APEX2 v2013.6-2 (Bruker, 2013)'
_computing_data_reduction 'SAINT V8.40A (Bruker, 2019)'
_computing_molecular_graphics 'Olex2 1.3-alpha (Dolomanov et al., 2009)'
_computing_publication_material 'Olex2 1.3-alpha (Dolomanov et al., 2009)'
_computing_structure_refinement 'SHELXL 2018/3 (Sheldrick, 2015)'
_computing_structure_solution 'SHELXT 2014/5 (Sheldrick, 2014)'
_diffrn_ambient_temperature 100.0
_diffrn_detector 'Bruker APEX-II CCD'
_diffrn_detector_area_resol_mean 7.9
_diffrn_detector_type 'CCD Area Detector'
_diffrn_measured_fraction_theta_full 1.000
_diffrn_measured_fraction_theta_max 0.999
_diffrn_measurement_device 'Kappa Four-Circle Diffractometer'
_diffrn_measurement_device_type 'Bruker APEX-II CCD'
_diffrn_measurement_method '\f and \w scans'
_diffrn_radiation_monochromator 'Double Bounce Multilayer Mirrors'
_diffrn_radiation_probe x-ray
_diffrn_radiation_type MoK\a
_diffrn_radiation_wavelength 0.71073
_diffrn_radiation_xray_symbol K-L~3~
_diffrn_reflns_av_R_equivalents 0.0526
_diffrn_reflns_av_unetI/netI 0.0323
_diffrn_reflns_Laue_measured_fraction_full 1.000
_diffrn_reflns_Laue_measured_fraction_max 0.999
_diffrn_reflns_limit_h_max 30
_diffrn_reflns_limit_h_min -30
_diffrn_reflns_limit_k_max 15
_diffrn_reflns_limit_k_min -15
_diffrn_reflns_limit_l_max 29
_diffrn_reflns_limit_l_min -31
_diffrn_reflns_number 45312
_diffrn_reflns_point_group_measured_fraction_full 1.000
_diffrn_reflns_point_group_measured_fraction_max 0.999
_diffrn_reflns_theta_full 25.242
_diffrn_reflns_theta_max 26.414
_diffrn_reflns_theta_min 1.696
_diffrn_source 'Micro Focus Rotating Anode'
_diffrn_source_current 50.0
_diffrn_source_power 2.5
_diffrn_source_type 'Bruker TXS'
_diffrn_source_voltage 50.0
_diffrn_standards_number 0
_exptl_absorpt_coefficient_mu 0.717
_exptl_absorpt_correction_T_max 0.4908
_exptl_absorpt_correction_T_min 0.4602
_exptl_absorpt_correction_type none
_exptl_absorpt_process_details
;
SADABS-2016/2 (Bruker,2016/2) was used for absorption correction.
wR2(int) was 0.0998 before and 0.0594 after correction.
The Ratio of minimum to maximum transmission is 0.9377.
The \l/2 correction factor is Not present.
;
_exptl_crystal_colour colourless
_exptl_crystal_colour_primary colourless
_exptl_crystal_density_diffrn 1.314
_exptl_crystal_description block
_exptl_crystal_F_000 3008
_exptl_crystal_size_max 0.1
_exptl_crystal_size_mid 0.1
_exptl_crystal_size_min 0.1
_refine_diff_density_max 1.007
_refine_diff_density_min -0.845
_refine_diff_density_rms 0.062
_refine_ls_extinction_method none
_refine_ls_goodness_of_fit_ref 1.037
_refine_ls_hydrogen_treatment constr
_refine_ls_matrix_type full
_refine_ls_number_parameters 434
_refine_ls_number_reflns 7531
_refine_ls_number_restraints 84
_refine_ls_restrained_S_all 1.031
_refine_ls_R_factor_all 0.0480
_refine_ls_R_factor_gt 0.0393
_refine_ls_shift/su_max 0.003
_refine_ls_shift/su_mean 0.000
_refine_ls_structure_factor_coef Fsqd
_refine_ls_weighting_details 'w=1/[\s^2^(Fo^2^)+(0.0318P)^2^+19.5391P] where P=(Fo^2^+2Fc^2^)/3'
_refine_ls_weighting_scheme calc
_refine_ls_wR_factor_gt 0.0915
_refine_ls_wR_factor_ref 0.0971
_reflns_Friedel_coverage 0.000
_reflns_number_gt 6487
_reflns_number_total 7531
_reflns_threshold_expression 'I > 2\s(I)'
_cod_data_source_file d1sc06011b4.cif
_cod_data_source_block monoc_sq
_cod_depositor_comments
;
The following automatic conversions were performed:

data item '_diffrn_radiation_probe' value 'X-ray' was changed to
'x-ray' in accordance with the
/home/data/users/saulius/crontab/automatic-downloads/rss-feeds/RSC/lib/dictionaries/cif_core.dic
dictionary named 'cif_core.dic' version 2.4.2 last updated on
2011-04-26.

Automatic conversion script
Id: cif_fix_values 7556 2019-12-06 15:28:31Z antanas 
;
_cod_database_code 1566099
_shelx_shelxl_version_number 2018/3
_shelx_space_group_comment
;
The symmetry employed for this shelxl refinement is uniquely defined
by the following loop, which should always be used as a source of
symmetry information in preference to the above space-group names.
They are only intended as comments.
;
_shelx_estimated_absorpt_t_max 0.932
_shelx_estimated_absorpt_t_min 0.932
_olex2_refinement_description
;
1. Fixed Uiso
 At 1.2 times of:
  All B(H) groups, All C(H) groups
 At 1.5 times of:
  All C(H,H,H) groups
2. Rigid bond restraints
 C01F, C01E, C018, C010, C016, C01D
 with sigma for 1-2 distances of 0.01 and sigma for 1-3 distances of 0.01
3. Uiso/Uaniso restraints and constraints
C01F \\sim C01E \\sim C018 \\sim C010 \\sim C016 \\sim C01D: within 2A with
sigma of 0.04 and sigma for terminal atoms of 0.08 within 2A
Uanis(C016) = Uanis(C01F) = Uanis(C01D) = Uanis(C01E) = Uanis(C018) =
Uanis(C010)
4. Rigid body (RIGU) restrains
 C018, C010, C016, C01D, C01F, C01E
 with sigma for 1-2 distances of 0.004 and sigma for 1-3 distances of 0.004
5.a Ternary CH refined with riding coordinates:
 B01A(H01A)
5.b Aromatic/amide H refined with riding coordinates:
 C00F(H00F), C00L(H00L), C00O(H00O), C00P(H00P), C00Q(H00Q), C00R(H00R),
 C00S(H00S), C00T(H00T), C00U(H00U), C00X(H00X), C00Y(H00Y), C011(H011),
 C012(H012), C013(H013), C014(H014), C015(H015), C019(H019), C01B(H01B),
 C01D(H01D), C01E(H01E), C01F(H01F)
5.c Idealised Me refined as rotating group:
 C00V(H00A,H00B,H00C), C00W(H00D,H00E,H00G), C00Z(H00H,H00I,H00J), C01H(H01C,
 H01G,H01H)
;
_olex2_submission_special_instructions 'No special instructions were received'

loop_
_space_group_symop_operation_xyz
'x, y, z'
'-x, y, -z+1/2'
'x+1/2, y+1/2, z'
'-x+1/2, y+1/2, -z+1/2'
'-x, -y, -z'
'x, -y, z-1/2'
'-x+1/2, -y+1/2, -z'
'x+1/2, -y+1/2, z-1/2'

loop_
_atom_site_label
_atom_site_type_symbol
_atom_site_fract_x
_atom_site_fract_y
_atom_site_fract_z
_atom_site_U_iso_or_equiv
_atom_site_adp_type
_atom_site_occupancy
_atom_site_site_symmetry_order
_atom_site_calc_flag
_atom_site_refinement_flags_posn
_atom_site_refinement_flags_adp
_atom_site_refinement_flags_occupancy
_atom_site_disorder_assembly
_atom_site_disorder_group
Zn1 Zn 0.65488(2) 0.34841(2) 0.59540(2) 0.01892(8) Uani 1 1 d . . . . .
O1 O 0.62992(7) 0.38678(16) 0.68239(7) 0.0361(4) Uani 1 1 d . . . . .
O2 O 0.57506(8) 0.3678(2) 0.73868(8) 0.0581(7) Uani 1 1 d . . . . .
N1 N 0.63103(9) 0.02482(18) 0.60243(10) 0.0413(6) Uani 1 1 d . . . . .
N2 N 0.65034(8) 0.11508(17) 0.58713(9) 0.0315(5) Uani 1 1 d . . . . .
N3 N 0.63841(7) 0.20127(16) 0.61539(8) 0.0256(4) Uani 1 1 d . . . . .
N4 N 0.66495(7) 0.35133(14) 0.51526(7) 0.0187(4) Uani 1 1 d . . . . .
N5 N 0.69570(7) 0.44083(14) 0.50901(7) 0.0197(4) Uani 1 1 d . . . . .
N6 N 0.73259(7) 0.41406(15) 0.63149(7) 0.0207(4) Uani 1 1 d . . . . .
N7 N 0.74061(7) 0.50963(15) 0.60684(7) 0.0205(4) Uani 1 1 d . . . . .
N8 N 0.61017(7) 0.48970(14) 0.57172(7) 0.0183(4) Uani 1 1 d . . . . .
N9 N 0.64138(7) 0.56654(14) 0.55392(7) 0.0186(4) Uani 1 1 d . . . . .
C1 C 0.56334(11) 0.1471(3) 0.72065(12) 0.0491(3) Uani 1 1 d . U . . .
H01D H 0.548691 0.177791 0.748180 0.059 Uiso 1 1 calc R U . . .
C2 C 0.55644(10) 0.0358(3) 0.70920(12) 0.0491(3) Uani 1 1 d . U . . .
H01F H 0.536604 -0.006538 0.728865 0.059 Uiso 1 1 calc R U . . .
C3 C 0.57716(10) -0.0134(3) 0.67095(11) 0.0491(3) Uani 1 1 d . U . . .
H01E H 0.572649 -0.088945 0.663993 0.059 Uiso 1 1 calc R U . . .
C4 C 0.60546(10) 0.0521(3) 0.64224(12) 0.0491(3) Uani 1 1 d . U . . .
C5 C 0.61147(11) 0.1640(3) 0.65139(12) 0.0491(3) Uani 1 1 d . U . . .
C6 C 0.59141(10) 0.2137(3) 0.69223(12) 0.0491(3) Uani 1 1 d . U . . .
C7 C 0.60117(10) 0.3300(3) 0.70329(10) 0.0426(7) Uani 1 1 d . . . . .
C8 C 0.57829(14) 0.4838(4) 0.74722(13) 0.0683(12) Uani 1 1 d . . . . .
H01C H 0.564865 0.520631 0.711168 0.102 Uiso 1 1 calc R U . . .
H01G H 0.617669 0.504640 0.765706 0.102 Uiso 1 1 calc R U . . .
H01H H 0.554531 0.504748 0.770565 0.102 Uiso 1 1 calc R U . . .
C9 C 0.57511(9) 0.18869(18) 0.47489(9) 0.0225(4) Uani 1 1 d . . . . .
H00T H 0.565878 0.248540 0.494288 0.027 Uiso 1 1 calc R U . . .
C10 C 0.53863(9) 0.10101(18) 0.46170(10) 0.0273(5) Uani 1 1 d . . . . .
H011 H 0.504906 0.100497 0.472518 0.033 Uiso 1 1 calc R U . . .
C11 C 0.55135(10) 0.01395(19) 0.43270(11) 0.0328(6) Uani 1 1 d . . . . .
H012 H 0.526403 -0.046283 0.423548 0.039 Uiso 1 1 calc R U . . .
C12 C 0.60061(10) 0.0153(2) 0.41716(11) 0.0346(6) Uani 1 1 d . . . . .
H014 H 0.609213 -0.044003 0.397028 0.041 Uiso 1 1 calc R U . . .
C13 C 0.63747(10) 0.10234(19) 0.43070(9) 0.0273(5) Uani 1 1 d . . . . .
H00X H 0.671226 0.102172 0.419943 0.033 Uiso 1 1 calc R U . . .
C14 C 0.62531(9) 0.19027(17) 0.46004(8) 0.0204(4) Uani 1 1 d . . . . .
C15 C 0.66211(8) 0.28632(17) 0.47188(8) 0.0196(4) Uani 1 1 d . . . . .
C16 C 0.69280(9) 0.33200(18) 0.43864(9) 0.0236(5) Uani 1 1 d . . . . .
H00O H 0.698471 0.301714 0.405978 0.028 Uiso 1 1 calc R U . . .
C17 C 0.71303(9) 0.42952(19) 0.46290(9) 0.0227(4) Uani 1 1 d . . . . .
C18 C 0.74591(11) 0.5155(2) 0.44400(10) 0.0315(5) Uani 1 1 d . . . . .
H00D H 0.724494 0.583472 0.438343 0.047 Uiso 1 1 calc R U . . .
H00E H 0.752257 0.493252 0.408920 0.047 Uiso 1 1 calc R U . . .
H00G H 0.782494 0.526071 0.472360 0.047 Uiso 1 1 calc R U . . .
C19 C 0.76866(9) 0.2116(2) 0.69993(10) 0.0278(5) Uani 1 1 d . . . . .
H00R H 0.751440 0.198868 0.661343 0.033 Uiso 1 1 calc R U . . .
C20 C 0.78211(10) 0.1244(2) 0.73672(11) 0.0358(6) Uani 1 1 d . . . . .
H015 H 0.773575 0.052687 0.723263 0.043 Uiso 1 1 calc R U . . .
C21 C 0.80807(11) 0.1426(3) 0.79321(11) 0.0439(7) Uani 1 1 d . . . . .
H01B H 0.818670 0.083253 0.818164 0.053 Uiso 1 1 calc R U . . .
C22 C 0.81827(11) 0.2470(3) 0.81268(10) 0.0438(7) Uani 1 1 d . . . . .
H019 H 0.834919 0.259466 0.851375 0.053 Uiso 1 1 calc R U . . .
C23 C 0.80450(10) 0.3346(2) 0.77640(10) 0.0349(6) Uani 1 1 d . . . . .
H013 H 0.811549 0.406281 0.790379 0.042 Uiso 1 1 calc R U . . .
C24 C 0.78028(9) 0.3170(2) 0.71930(9) 0.0266(5) Uani 1 1 d . . . . .
C25 C 0.77262(9) 0.41026(19) 0.68131(9) 0.0236(5) Uani 1 1 d . . . . .
C26 C 0.80563(9) 0.5037(2) 0.68838(9) 0.0278(5) Uani 1 1 d . . . . .
H00Q H 0.836797 0.521617 0.719705 0.033 Uiso 1 1 calc R U . . .
C27 C 0.78421(9) 0.56493(19) 0.64110(9) 0.0246(5) Uani 1 1 d . . . . .
C28 C 0.80204(10) 0.6747(2) 0.62763(11) 0.0320(5) Uani 1 1 d . . . . .
H00H H 0.808217 0.673090 0.590902 0.048 Uiso 1 1 calc R U . . .
H00I H 0.837280 0.695614 0.655790 0.048 Uiso 1 1 calc R U . . .
H00J H 0.772313 0.727419 0.627376 0.048 Uiso 1 1 calc R U . . .
C29 C 0.51213(9) 0.36728(18) 0.58686(9) 0.0230(5) Uani 1 1 d . . . . .
H00L H 0.540475 0.325240 0.577986 0.028 Uiso 1 1 calc R U . . .
C30 C 0.46863(9) 0.31578(19) 0.60147(9) 0.0262(5) Uani 1 1 d . . . . .
H00S H 0.467994 0.239024 0.603496 0.031 Uiso 1 1 calc R U . . .
C31 C 0.42622(9) 0.3758(2) 0.61307(9) 0.0270(5) Uani 1 1 d . . . . .
H00U H 0.396707 0.340544 0.623464 0.032 Uiso 1 1 calc R U . . .
C32 C 0.42710(9) 0.4873(2) 0.60942(10) 0.0288(5) Uani 1 1 d . . . . .
H00Y H 0.397517 0.528794 0.616305 0.035 Uiso 1 1 calc R U . . .
C33 C 0.47100(9) 0.53878(18) 0.59575(9) 0.0245(5) Uani 1 1 d . . . . .
H00P H 0.471260 0.615546 0.593628 0.029 Uiso 1 1 calc R U . . .
C34 C 0.51472(8) 0.48000(17) 0.58507(8) 0.0188(4) Uani 1 1 d . . . . .
C35 C 0.56108(8) 0.53768(17) 0.57133(8) 0.0186(4) Uani 1 1 d . . . . .
C36 C 0.56175(9) 0.64548(18) 0.55468(9) 0.0217(4) Uani 1 1 d . . . . .
H00F H 0.532745 0.697760 0.551433 0.026 Uiso 1 1 calc R U . . .
C37 C 0.61263(9) 0.66105(17) 0.54394(8) 0.0211(4) Uani 1 1 d . . . . .
C38 C 0.63523(10) 0.76124(18) 0.52475(9) 0.0260(5) Uani 1 1 d . . . . .
H00A H 0.672099 0.779434 0.551049 0.039 Uiso 1 1 calc R U . . .
H00B H 0.608738 0.821179 0.522837 0.039 Uiso 1 1 calc R U . . .
H00C H 0.639669 0.748749 0.487784 0.039 Uiso 1 1 calc R U . . .
B1 B 0.70087(10) 0.5388(2) 0.54840(10) 0.0202(5) Uani 1 1 d . . . . .
H01A H 0.716355 0.602513 0.533179 0.024 Uiso 1 1 calc R U . . .

loop_
_atom_site_aniso_label
_atom_site_aniso_U_11
_atom_site_aniso_U_22
_atom_site_aniso_U_33
_atom_site_aniso_U_23
_atom_site_aniso_U_13
_atom_site_aniso_U_12
Zn1 0.01643(12) 0.02440(14) 0.01655(12) 0.00384(9) 0.00583(9) 0.00035(9)
O1 0.0242(8) 0.0639(12) 0.0215(8) 0.0071(8) 0.0089(7) 0.0030(8)
O2 0.0353(11) 0.119(2) 0.0262(10) -0.0022(12) 0.0179(8) -0.0020(12)
N1 0.0319(11) 0.0350(12) 0.0482(13) 0.0221(10) -0.0016(10) -0.0087(9)
N2 0.0286(10) 0.0269(10) 0.0350(11) 0.0122(9) 0.0037(9) -0.0021(8)
N3 0.0183(9) 0.0340(11) 0.0232(9) 0.0116(8) 0.0043(7) -0.0017(8)
N4 0.0182(8) 0.0206(9) 0.0180(8) 0.0023(7) 0.0061(7) -0.0009(7)
N5 0.0194(8) 0.0237(9) 0.0176(8) 0.0031(7) 0.0078(7) -0.0008(7)
N6 0.0167(8) 0.0292(10) 0.0169(8) 0.0034(7) 0.0061(7) -0.0001(7)
N7 0.0180(8) 0.0256(9) 0.0193(9) 0.0014(7) 0.0075(7) -0.0013(7)
N8 0.0176(8) 0.0225(9) 0.0161(8) 0.0007(7) 0.0067(7) -0.0014(7)
N9 0.0187(8) 0.0220(9) 0.0158(8) 0.0017(7) 0.0062(7) -0.0016(7)
C1 0.0209(5) 0.0819(9) 0.0387(6) 0.0335(7) -0.0002(4) -0.0134(5)
C2 0.0209(5) 0.0819(9) 0.0387(6) 0.0335(7) -0.0002(4) -0.0134(5)
C3 0.0209(5) 0.0819(9) 0.0387(6) 0.0335(7) -0.0002(4) -0.0134(5)
C4 0.0209(5) 0.0819(9) 0.0387(6) 0.0335(7) -0.0002(4) -0.0134(5)
C5 0.0209(5) 0.0819(9) 0.0387(6) 0.0335(7) -0.0002(4) -0.0134(5)
C6 0.0209(5) 0.0819(9) 0.0387(6) 0.0335(7) -0.0002(4) -0.0134(5)
C7 0.0183(11) 0.094(2) 0.0159(11) 0.0116(13) 0.0057(9) 0.0039(13)
C8 0.0461(18) 0.132(4) 0.0333(16) -0.005(2) 0.0217(14) 0.018(2)
C9 0.0234(10) 0.0210(10) 0.0231(10) 0.0008(9) 0.0072(9) 0.0043(8)
C10 0.0222(11) 0.0246(12) 0.0334(12) 0.0050(10) 0.0054(9) 0.0025(9)
C11 0.0281(12) 0.0221(11) 0.0409(14) -0.0016(10) -0.0010(10) 0.0008(9)
C12 0.0336(13) 0.0265(12) 0.0398(14) -0.0098(11) 0.0050(11) 0.0065(10)
C13 0.0244(11) 0.0298(12) 0.0270(11) -0.0028(10) 0.0067(9) 0.0056(9)
C14 0.0212(10) 0.0221(10) 0.0165(10) 0.0034(8) 0.0035(8) 0.0057(8)
C15 0.0185(9) 0.0241(11) 0.0165(9) 0.0023(8) 0.0055(8) 0.0068(8)
C16 0.0241(11) 0.0312(12) 0.0186(10) 0.0001(9) 0.0111(9) 0.0035(9)
C17 0.0195(10) 0.0314(12) 0.0195(10) 0.0040(9) 0.0095(8) 0.0027(9)
C18 0.0343(13) 0.0361(13) 0.0320(12) 0.0013(10) 0.0219(11) -0.0044(11)
C19 0.0168(10) 0.0439(14) 0.0242(11) 0.0100(10) 0.0087(9) 0.0011(9)
C20 0.0232(11) 0.0490(16) 0.0386(14) 0.0190(12) 0.0142(10) 0.0045(11)
C21 0.0293(13) 0.072(2) 0.0344(14) 0.0303(14) 0.0152(11) 0.0129(13)
C22 0.0287(13) 0.083(2) 0.0196(12) 0.0148(13) 0.0075(10) 0.0131(14)
C23 0.0234(11) 0.0607(17) 0.0201(11) 0.0029(11) 0.0059(9) 0.0074(11)
C24 0.0141(9) 0.0476(14) 0.0192(10) 0.0060(10) 0.0069(8) 0.0039(9)
C25 0.0167(10) 0.0366(13) 0.0188(10) 0.0007(9) 0.0070(8) 0.0042(9)
C26 0.0170(10) 0.0425(14) 0.0218(11) -0.0032(10) 0.0025(9) -0.0016(10)
C27 0.0159(10) 0.0340(12) 0.0251(11) -0.0047(9) 0.0078(8) -0.0014(9)
C28 0.0231(11) 0.0354(13) 0.0359(13) -0.0041(11) 0.0064(10) -0.0075(10)
C29 0.0189(10) 0.0266(11) 0.0225(10) -0.0045(9) 0.0045(8) 0.0003(8)
C30 0.0251(11) 0.0219(11) 0.0297(12) -0.0019(9) 0.0054(9) -0.0042(9)
C31 0.0196(10) 0.0348(13) 0.0273(11) 0.0016(10) 0.0079(9) -0.0044(9)
C32 0.0211(11) 0.0335(13) 0.0339(12) 0.0045(10) 0.0113(9) 0.0058(9)
C33 0.0234(11) 0.0226(11) 0.0277(11) 0.0043(9) 0.0079(9) 0.0036(9)
C34 0.0169(9) 0.0254(11) 0.0132(9) 0.0013(8) 0.0033(8) 0.0000(8)
C35 0.0171(9) 0.0247(11) 0.0130(9) 0.0006(8) 0.0029(8) 0.0020(8)
C36 0.0188(10) 0.0241(11) 0.0208(10) 0.0026(8) 0.0038(8) 0.0020(8)
C37 0.0212(10) 0.0242(11) 0.0152(9) 0.0015(8) 0.0015(8) -0.0008(8)
C38 0.0258(11) 0.0259(11) 0.0261(11) 0.0050(9) 0.0072(9) -0.0021(9)
B1 0.0193(11) 0.0238(12) 0.0188(11) 0.0008(9) 0.0076(9) -0.0032(9)

loop_
_atom_type_symbol
_atom_type_description
_atom_type_scat_dispersion_real
_atom_type_scat_dispersion_imag
_atom_type_scat_source
C C 0.0033 0.0016 'International Tables Vol C Tables 4.2.6.8 and 6.1.1.4'
H H 0.0000 0.0000 'International Tables Vol C Tables 4.2.6.8 and 6.1.1.4'
B B 0.0013 0.0007 'International Tables Vol C Tables 4.2.6.8 and 6.1.1.4'
N N 0.0061 0.0033 'International Tables Vol C Tables 4.2.6.8 and 6.1.1.4'
O O 0.0106 0.0060 'International Tables Vol C Tables 4.2.6.8 and 6.1.1.4'
Zn Zn 0.2839 1.4301 'International Tables Vol C Tables 4.2.6.8 and 6.1.1.4'

loop_
_geom_angle_atom_site_label_1
_geom_angle_atom_site_label_2
_geom_angle_atom_site_label_3
_geom_angle
_geom_angle_site_symmetry_1
_geom_angle_site_symmetry_3
_geom_angle_publ_flag
N3 Zn1 O1 80.03(8) . . ?
N3 Zn1 N4 110.75(8) . . ?
N3 Zn1 N6 119.71(7) . . ?
N3 Zn1 N8 136.60(7) . . ?
N4 Zn1 O1 165.92(7) . . ?
N6 Zn1 O1 88.79(6) . . ?
N6 Zn1 N4 93.24(7) . . ?
N6 Zn1 N8 98.38(7) . . ?
N8 Zn1 O1 80.86(6) . . ?
N8 Zn1 N4 85.06(7) . . ?
C7 O1 Zn1 126.57(19) . . ?
C7 O2 C8 115.5(3) . . ?
N2 N1 C4 106.8(2) . . ?
N1 N2 N3 110.9(2) . . ?
N2 N3 Zn1 119.88(14) . . ?
C5 N3 Zn1 131.9(2) . . ?
C5 N3 N2 108.0(2) . . ?
N5 N4 Zn1 110.45(12) . . ?
C15 N4 Zn1 141.04(15) . . ?
C15 N4 N5 106.61(17) . . ?
N4 N5 B1 119.94(16) . . ?
C17 N5 N4 109.84(17) . . ?
C17 N5 B1 129.91(18) . . ?
N7 N6 Zn1 112.62(12) . . ?
C25 N6 Zn1 137.47(15) . . ?
C25 N6 N7 106.55(17) . . ?
N6 N7 B1 119.46(17) . . ?
C27 N7 N6 109.98(17) . . ?
C27 N7 B1 130.55(19) . . ?
N9 N8 Zn1 111.98(12) . . ?
C35 N8 Zn1 141.29(14) . . ?
C35 N8 N9 106.47(16) . . ?
N8 N9 B1 120.76(17) . . ?
C37 N9 N8 109.97(17) . . ?
C37 N9 B1 129.26(18) . . ?
C2 C1 H01D 119.4 . . ?
C6 C1 H01D 119.4 . . ?
C6 C1 C2 121.2(3) . . ?
C1 C2 H01F 118.8 . . ?
C3 C2 C1 122.3(3) . . ?
C3 C2 H01F 118.8 . . ?
C2 C3 H01E 121.4 . . ?
C2 C3 C4 117.1(3) . . ?
C4 C3 H01E 121.4 . . ?
N1 C4 C3 129.8(3) . . ?
N1 C4 C5 108.2(2) . . ?
C5 C4 C3 122.0(3) . . ?
N3 C5 C4 105.9(3) . . ?
N3 C5 C6 133.6(3) . . ?
C4 C5 C6 120.5(3) . . ?
C1 C6 C5 116.8(3) . . ?
C1 C6 C7 123.8(3) . . ?
C5 C6 C7 119.4(2) . . ?
O1 C7 O2 123.0(3) . . ?
O1 C7 C6 124.3(3) . . ?
O2 C7 C6 112.7(3) . . ?
O2 C8 H01C 109.5 . . ?
O2 C8 H01G 109.5 . . ?
O2 C8 H01H 109.5 . . ?
H01C C8 H01G 109.5 . . ?
H01C C8 H01H 109.5 . . ?
H01G C8 H01H 109.5 . . ?
C10 C9 H00T 119.6 . . ?
C10 C9 C14 120.9(2) . . ?
C14 C9 H00T 119.6 . . ?
C9 C10 H011 120.0 . . ?
C9 C10 C11 120.0(2) . . ?
C11 C10 H011 120.0 . . ?
C10 C11 H012 120.2 . . ?
C12 C11 C10 119.6(2) . . ?
C12 C11 H012 120.2 . . ?
C11 C12 H014 119.7 . . ?
C11 C12 C13 120.6(2) . . ?
C13 C12 H014 119.7 . . ?
C12 C13 H00X 119.8 . . ?
C12 C13 C14 120.4(2) . . ?
C14 C13 H00X 119.8 . . ?
C9 C14 C15 120.11(19) . . ?
C13 C14 C9 118.5(2) . . ?
C13 C14 C15 121.2(2) . . ?
N4 C15 C14 121.90(19) . . ?
N4 C15 C16 109.70(19) . . ?
C16 C15 C14 127.95(19) . . ?
C15 C16 H00O 126.9 . . ?
C17 C16 C15 106.10(19) . . ?
C17 C16 H00O 126.9 . . ?
N5 C17 C16 107.70(19) . . ?
N5 C17 C18 122.4(2) . . ?
C16 C17 C18 129.8(2) . . ?
C17 C18 H00D 109.5 . . ?
C17 C18 H00E 109.5 . . ?
C17 C18 H00G 109.5 . . ?
H00D C18 H00E 109.5 . . ?
H00D C18 H00G 109.5 . . ?
H00E C18 H00G 109.5 . . ?
C20 C19 H00R 119.8 . . ?
C24 C19 H00R 119.8 . . ?
C24 C19 C20 120.5(2) . . ?
C19 C20 H015 120.0 . . ?
C21 C20 C19 120.0(3) . . ?
C21 C20 H015 120.0 . . ?
C20 C21 H01B 120.2 . . ?
C22 C21 C20 119.6(2) . . ?
C22 C21 H01B 120.2 . . ?
C21 C22 H019 119.6 . . ?
C21 C22 C23 120.8(2) . . ?
C23 C22 H019 119.6 . . ?
C22 C23 H013 120.0 . . ?
C22 C23 C24 120.0(3) . . ?
C24 C23 H013 120.0 . . ?
C19 C24 C23 119.1(2) . . ?
C19 C24 C25 122.1(2) . . ?
C23 C24 C25 118.6(2) . . ?
N6 C25 C24 123.2(2) . . ?
N6 C25 C26 109.3(2) . . ?
C26 C25 C24 127.4(2) . . ?
C25 C26 H00Q 126.7 . . ?
C27 C26 C25 106.52(19) . . ?
C27 C26 H00Q 126.7 . . ?
N7 C27 C26 107.7(2) . . ?
N7 C27 C28 123.2(2) . . ?
C26 C27 C28 129.1(2) . . ?
C27 C28 H00H 109.5 . . ?
C27 C28 H00I 109.5 . . ?
C27 C28 H00J 109.5 . . ?
H00H C28 H00I 109.5 . . ?
H00H C28 H00J 109.5 . . ?
H00I C28 H00J 109.5 . . ?
C30 C29 H00L 119.6 . . ?
C30 C29 C34 120.8(2) . . ?
C34 C29 H00L 119.6 . . ?
C29 C30 H00S 119.9 . . ?
C31 C30 C29 120.3(2) . . ?
C31 C30 H00S 119.9 . . ?
C30 C31 H00U 120.2 . . ?
C32 C31 C30 119.5(2) . . ?
C32 C31 H00U 120.2 . . ?
C31 C32 H00Y 119.9 . . ?
C31 C32 C33 120.2(2) . . ?
C33 C32 H00Y 119.9 . . ?
C32 C33 H00P 119.4 . . ?
C32 C33 C34 121.2(2) . . ?
C34 C33 H00P 119.4 . . ?
C29 C34 C35 122.42(19) . . ?
C33 C34 C29 117.9(2) . . ?
C33 C34 C35 119.62(19) . . ?
N8 C35 C34 123.08(19) . . ?
N8 C35 C36 109.32(18) . . ?
C36 C35 C34 127.57(19) . . ?
C35 C36 H00F 126.7 . . ?
C37 C36 C35 106.54(19) . . ?
C37 C36 H00F 126.7 . . ?
N9 C37 C36 107.67(19) . . ?
N9 C37 C38 123.31(19) . . ?
C36 C37 C38 129.0(2) . . ?
C37 C38 H00A 109.5 . . ?
C37 C38 H00B 109.5 . . ?
C37 C38 H00C 109.5 . . ?
H00A C38 H00B 109.5 . . ?
H00A C38 H00C 109.5 . . ?
H00B C38 H00C 109.5 . . ?
N5 B1 N7 109.59(18) . . ?
N5 B1 N9 109.24(17) . . ?
N5 B1 H01A 109.8 . . ?
N7 B1 N9 108.46(17) . . ?
N7 B1 H01A 109.8 . . ?
N9 B1 H01A 109.8 . . ?

loop_
_geom_bond_atom_site_label_1
_geom_bond_atom_site_label_2
_geom_bond_distance
_geom_bond_site_symmetry_2
_geom_bond_publ_flag
Zn1 O1 2.4880(17) . ?
Zn1 N3 1.9605(19) . ?
Zn1 N4 2.1029(17) . ?
Zn1 N6 2.0333(17) . ?
Zn1 N8 2.0570(17) . ?
O1 C7 1.223(3) . ?
O2 C7 1.329(3) . ?
O2 C8 1.448(5) . ?
N1 C4 1.375(4) . ?
N2 N1 1.314(3) . ?
N3 N2 1.360(3) . ?
N3 C5 1.353(3) . ?
N4 N5 1.377(2) . ?
N4 C15 1.340(3) . ?
N5 C17 1.357(3) . ?
N5 B1 1.545(3) . ?
N6 C25 1.347(3) . ?
N7 N6 1.375(2) . ?
N7 C27 1.349(3) . ?
N7 B1 1.549(3) . ?
N8 N9 1.379(2) . ?
N8 C35 1.347(3) . ?
N9 C37 1.351(3) . ?
N9 B1 1.555(3) . ?
C1 H01D 0.9500 . ?
C1 C2 1.404(5) . ?
C2 H01F 0.9500 . ?
C3 C2 1.360(5) . ?
C3 H01E 0.9500 . ?
C4 C3 1.402(4) . ?
C5 C4 1.402(5) . ?
C5 C6 1.407(5) . ?
C6 C1 1.401(4) . ?
C6 C7 1.470(5) . ?
C8 H01C 0.9800 . ?
C8 H01G 0.9800 . ?
C8 H01H 0.9800 . ?
C9 H00T 0.9500 . ?
C9 C10 1.385(3) . ?
C10 H011 0.9500 . ?
C10 C11 1.387(3) . ?
C11 H012 0.9500 . ?
C11 C12 1.384(4) . ?
C12 H014 0.9500 . ?
C13 C12 1.384(3) . ?
C13 H00X 0.9500 . ?
C14 C9 1.397(3) . ?
C14 C13 1.395(3) . ?
C14 C15 1.471(3) . ?
C15 C16 1.403(3) . ?
C16 H00O 0.9500 . ?
C17 C16 1.376(3) . ?
C17 C18 1.498(3) . ?
C18 H00D 0.9800 . ?
C18 H00E 0.9800 . ?
C18 H00G 0.9800 . ?
C19 H00R 0.9500 . ?
C19 C20 1.394(3) . ?
C20 H015 0.9500 . ?
C20 C21 1.393(4) . ?
C21 H01B 0.9500 . ?
C22 C21 1.376(4) . ?
C22 H019 0.9500 . ?
C23 C22 1.390(4) . ?
C23 H013 0.9500 . ?
C24 C19 1.390(4) . ?
C24 C23 1.399(3) . ?
C24 C25 1.473(3) . ?
C25 C26 1.394(3) . ?
C26 H00Q 0.9500 . ?
C27 C26 1.376(3) . ?
C27 C28 1.496(3) . ?
C28 H00H 0.9800 . ?
C28 H00I 0.9800 . ?
C28 H00J 0.9800 . ?
C29 H00L 0.9500 . ?
C29 C30 1.389(3) . ?
C30 H00S 0.9500 . ?
C30 C31 1.383(3) . ?
C31 H00U 0.9500 . ?
C31 C32 1.381(3) . ?
C32 H00Y 0.9500 . ?
C33 C32 1.386(3) . ?
C33 H00P 0.9500 . ?
C34 C29 1.395(3) . ?
C34 C33 1.392(3) . ?
C34 C35 1.474(3) . ?
C35 C36 1.398(3) . ?
C36 H00F 0.9500 . ?
C36 C37 1.375(3) . ?
C37 C38 1.495(3) . ?
C38 H00A 0.9800 . ?
C38 H00B 0.9800 . ?
C38 H00C 0.9800 . ?
B1 H01A 1.0000 . ?

loop_
_geom_torsion_atom_site_label_1
_geom_torsion_atom_site_label_2
_geom_torsion_atom_site_label_3
_geom_torsion_atom_site_label_4
_geom_torsion
_geom_torsion_site_symmetry_1
_geom_torsion_site_symmetry_2
_geom_torsion_site_symmetry_3
_geom_torsion_site_symmetry_4
_geom_torsion_publ_flag
Zn1 O1 C7 O2 -158.58(17) . . . . ?
Zn1 O1 C7 C6 21.2(3) . . . . ?
Zn1 N3 N2 N1 -173.40(14) . . . . ?
Zn1 N3 C5 C4 171.78(16) . . . . ?
Zn1 N3 C5 C6 -9.0(4) . . . . ?
Zn1 N4 N5 C17 166.07(13) . . . . ?
Zn1 N4 N5 B1 -19.6(2) . . . . ?
Zn1 N4 C15 C14 27.7(3) . . . . ?
Zn1 N4 C15 C16 -159.47(17) . . . . ?
Zn1 N6 C25 C24 27.0(3) . . . . ?
Zn1 N6 C25 C26 -156.05(18) . . . . ?
Zn1 N8 N9 C37 -174.11(13) . . . . ?
Zn1 N8 N9 B1 5.3(2) . . . . ?
Zn1 N8 C35 C34 -9.9(3) . . . . ?
Zn1 N8 C35 C36 171.81(17) . . . . ?
N1 C4 C3 C2 179.1(2) . . . . ?
N2 N1 C4 C3 178.3(2) . . . . ?
N2 N1 C4 C5 -1.4(3) . . . . ?
N2 N3 C5 C4 -2.3(2) . . . . ?
N2 N3 C5 C6 176.9(3) . . . . ?
N3 N2 N1 C4 -0.1(2) . . . . ?
N3 C5 C4 N1 2.3(3) . . . . ?
N3 C5 C4 C3 -177.4(2) . . . . ?
N3 C5 C6 C1 177.9(3) . . . . ?
N3 C5 C6 C7 -2.7(4) . . . . ?
N4 N5 C17 C16 0.6(2) . . . . ?
N4 N5 C17 C18 178.02(19) . . . . ?
N4 N5 B1 N7 72.4(2) . . . . ?
N4 N5 B1 N9 -46.3(2) . . . . ?
N4 C15 C16 C17 -1.8(2) . . . . ?
N5 N4 C15 C14 -170.69(17) . . . . ?
N5 N4 C15 C16 2.1(2) . . . . ?
N5 C17 C16 C15 0.7(2) . . . . ?
N6 N7 C27 C26 1.1(2) . . . . ?
N6 N7 C27 C28 -177.0(2) . . . . ?
N6 N7 B1 N5 -48.5(2) . . . . ?
N6 N7 B1 N9 70.7(2) . . . . ?
N6 C25 C26 C27 0.1(3) . . . . ?
N7 N6 C25 C24 -176.45(19) . . . . ?
N7 N6 C25 C26 0.5(2) . . . . ?
N7 C27 C26 C25 -0.7(2) . . . . ?
N8 N9 C37 C36 -0.7(2) . . . . ?
N8 N9 C37 C38 179.20(18) . . . . ?
N8 N9 B1 N5 56.5(2) . . . . ?
N8 N9 B1 N7 -62.9(2) . . . . ?
N8 C35 C36 C37 1.1(2) . . . . ?
N9 N8 C35 C34 176.79(17) . . . . ?
N9 N8 C35 C36 -1.5(2) . . . . ?
C1 C6 C7 O1 173.2(2) . . . . ?
C1 C6 C7 O2 -7.1(3) . . . . ?
C4 C3 C2 C1 -0.9(4) . . . . ?
C4 C5 C6 C1 -2.9(4) . . . . ?
C4 C5 C6 C7 176.4(2) . . . . ?
C5 N3 N2 N1 1.6(2) . . . . ?
C5 C4 C3 C2 -1.2(4) . . . . ?
C5 C6 C1 C2 0.9(4) . . . . ?
C5 C6 C7 O1 -6.2(4) . . . . ?
C5 C6 C7 O2 173.6(2) . . . . ?
C6 C1 C2 C3 1.1(4) . . . . ?
C6 C5 C4 N1 -177.0(2) . . . . ?
C6 C5 C4 C3 3.2(4) . . . . ?
C7 C6 C1 C2 -178.4(2) . . . . ?
C8 O2 C7 O1 5.6(4) . . . . ?
C8 O2 C7 C6 -174.2(2) . . . . ?
C9 C10 C11 C12 0.1(3) . . . . ?
C9 C14 C13 C12 -0.5(3) . . . . ?
C9 C14 C15 N4 29.7(3) . . . . ?
C9 C14 C15 C16 -141.8(2) . . . . ?
C10 C11 C12 C13 0.5(4) . . . . ?
C13 C14 C9 C10 1.1(3) . . . . ?
C13 C14 C15 N4 -154.7(2) . . . . ?
C13 C14 C15 C16 33.9(3) . . . . ?
C14 C9 C10 C11 -0.9(3) . . . . ?
C14 C13 C12 C11 -0.3(4) . . . . ?
C14 C15 C16 C17 170.5(2) . . . . ?
C15 N4 N5 C17 -1.7(2) . . . . ?
C15 N4 N5 B1 172.61(17) . . . . ?
C15 C14 C9 C10 176.91(19) . . . . ?
C15 C14 C13 C12 -176.3(2) . . . . ?
C17 N5 B1 N7 -114.5(2) . . . . ?
C17 N5 B1 N9 126.8(2) . . . . ?
C18 C17 C16 C15 -176.5(2) . . . . ?
C19 C20 C21 C22 2.5(4) . . . . ?
C19 C24 C23 C22 2.0(3) . . . . ?
C19 C24 C25 N6 31.6(3) . . . . ?
C19 C24 C25 C26 -144.8(2) . . . . ?
C23 C22 C21 C20 -1.9(4) . . . . ?
C23 C24 C19 C20 -1.4(3) . . . . ?
C23 C24 C25 N6 -153.9(2) . . . . ?
C23 C24 C25 C26 29.7(3) . . . . ?
C24 C19 C20 C21 -0.9(3) . . . . ?
C24 C23 C22 C21 -0.4(4) . . . . ?
C24 C25 C26 C27 176.9(2) . . . . ?
C25 C24 C19 C20 173.1(2) . . . . ?
C25 C24 C23 C22 -172.7(2) . . . . ?
C27 N7 N6 Zn1 162.07(14) . . . . ?
C27 N7 N6 C25 -1.0(2) . . . . ?
C27 N7 B1 N5 132.9(2) . . . . ?
C27 N7 B1 N9 -108.0(2) . . . . ?
C28 C27 C26 C25 177.2(2) . . . . ?
C29 C30 C31 C32 0.7(3) . . . . ?
C29 C34 C33 C32 1.9(3) . . . . ?
C29 C34 C35 N8 -15.3(3) . . . . ?
C29 C34 C35 C36 162.6(2) . . . . ?
C30 C31 C32 C33 -1.8(4) . . . . ?
C33 C34 C29 C30 -3.0(3) . . . . ?
C33 C34 C35 N8 165.92(19) . . . . ?
C33 C34 C35 C36 -16.1(3) . . . . ?
C34 C29 C30 C31 1.7(3) . . . . ?
C34 C33 C32 C31 0.4(3) . . . . ?
C34 C35 C36 C37 -177.10(19) . . . . ?
C35 N8 N9 C37 1.4(2) . . . . ?
C35 N8 N9 B1 -179.17(17) . . . . ?
C35 C34 C29 C30 178.22(19) . . . . ?
C35 C34 C33 C32 -179.3(2) . . . . ?
C35 C36 C37 N9 -0.2(2) . . . . ?
C35 C36 C37 C38 179.9(2) . . . . ?
C37 N9 B1 N5 -124.1(2) . . . . ?
C37 N9 B1 N7 116.5(2) . . . . ?
B1 N5 C17 C16 -172.99(19) . . . . ?
B1 N5 C17 C18 4.4(3) . . . . ?
B1 N7 N6 Zn1 -16.9(2) . . . . ?
B1 N7 N6 C25 -179.91(18) . . . . ?
B1 N7 C27 C26 179.8(2) . . . . ?
B1 N7 C27 C28 1.7(4) . . . . ?
B1 N9 C37 C36 179.89(19) . . . . ?
B1 N9 C37 C38 -0.2(3) . . . . ?
